data_7243792
loop_
_publ_author_name
'Nigoghossian, Karina'
'Kulakova, Alena N.'
'F\'elix, Gautier'
'Khrustalev, Victor N.'
'Shubina, Elena S.'
'Long, J\'er\^ome'
'Guari, Yannick'
'Sene, Saad'
'Carlos, Lu\'is D.'
'Bilyachenko, Alexey N.'
'Larionova, Joulia'

_publ_section_title
;
 Temperature sensing in Tb3+/Eu3+-based tetranuclear silsesquioxane cages
 with tunable emission
;
_journal_issue 55
_journal_name_full 'RSC Advances'
_journal_page_first 34735
_journal_page_last 34741
_journal_paper_doi 10.1039/D1RA06755A
_journal_volume 11
_journal_year 2021
_chemical_formula_moiety 'C54 H61 Eu N4 O33 Si8 Tb3, C8 H20 N, 4(C2 H6 O)'
_chemical_formula_sum 'C70 H105 Eu N5 O37 Si8 Tb3'
_chemical_formula_weight 2462.07
_space_group_crystal_system triclinic
_space_group_IT_number 2
_space_group_name_Hall '-P 1'
_space_group_name_H-M_alt 'P -1'
_atom_sites_solution_hydrogens mixed
_atom_sites_solution_primary difmap
_atom_sites_solution_secondary difmap
_audit_creation_method SHELXL-2013
_audit_update_record
;
2021-07-05 deposited with the CCDC.	2021-10-18 downloaded from the CCDC.
;
_cell_angle_alpha 92.2809(5)
_cell_angle_beta 116.6814(4)
_cell_angle_gamma 113.6368(4)
_cell_formula_units_Z 1
_cell_length_a 13.9398(2)
_cell_length_b 14.0767(2)
_cell_length_c 14.8978(2)
_cell_measurement_reflns_used 9855
_cell_measurement_temperature 100(2)
_cell_measurement_theta_max 32.57
_cell_measurement_theta_min 2.57
_cell_volume 2305.01(6)
_computing_cell_refinement 'SAINT (Bruker, 2013)'
_computing_data_collection 'APEX3 (Bruker, 2018)'
_computing_data_reduction 'SAINT (Bruker, 2013)'
_computing_molecular_graphics 'SHELXTL (Sheldrick, 2015)'
_computing_publication_material 'SHELXTL (Sheldrick, 2015)'
_computing_structure_refinement 'SHELXL (Sheldrick, 2015)'
_computing_structure_solution 'SHELXT (Sheldrick, 2015)'
_diffrn_ambient_temperature 100(2)
_diffrn_measured_fraction_theta_full 0.997
_diffrn_measured_fraction_theta_max 0.997
_diffrn_measurement_device_type 'Bruker D8 QUEST PHOTON-III CCD'
_diffrn_measurement_method '\f and \w scans'
_diffrn_radiation_type MoK\a
_diffrn_radiation_wavelength 0.71073
_diffrn_reflns_av_R_equivalents 0.0354
_diffrn_reflns_av_unetI/netI 0.0272
_diffrn_reflns_Laue_measured_fraction_full 0.997
_diffrn_reflns_Laue_measured_fraction_max 0.997
_diffrn_reflns_limit_h_max 21
_diffrn_reflns_limit_h_min -21
_diffrn_reflns_limit_k_max 21
_diffrn_reflns_limit_k_min -21
_diffrn_reflns_limit_l_max 22
_diffrn_reflns_limit_l_min -22
_diffrn_reflns_number 80320
_diffrn_reflns_point_group_measured_fraction_full 0.997
_diffrn_reflns_point_group_measured_fraction_max 0.997
_diffrn_reflns_theta_full 25.242
_diffrn_reflns_theta_max 32.586
_diffrn_reflns_theta_min 2.571
_exptl_absorpt_coefficient_mu 3.135
_exptl_absorpt_correction_T_max 0.923
_exptl_absorpt_correction_T_min 0.854
_exptl_absorpt_correction_type multi-scan
_exptl_absorpt_process_details
; 
 SADABS 2016/2: Krause, L., Herbst-Irmer, R., Sheldrick G.M. & Stalke D., 
 J. Appl. Cryst. 48 (2015) 3-10. 
;
_exptl_crystal_colour colourless
_exptl_crystal_density_diffrn 1.774
_exptl_crystal_description prism
_exptl_crystal_F_000 1226
_exptl_crystal_size_max 0.06
_exptl_crystal_size_mid 0.04
_exptl_crystal_size_min 0.02
_refine_diff_density_max 1.196
_refine_diff_density_min -1.059
_refine_diff_density_rms 0.099
_refine_ls_extinction_coef 0.00039(4)
_refine_ls_extinction_expression Fc^*^=kFc[1+0.001xFc^2^\l^3^/sin(2\q)]^-1/4^
_refine_ls_extinction_method SHELXL
_refine_ls_goodness_of_fit_ref 1.016
_refine_ls_hydrogen_treatment mixed
_refine_ls_matrix_type full
_refine_ls_number_parameters 642
_refine_ls_number_reflns 16754
_refine_ls_number_restraints 14
_refine_ls_restrained_S_all 1.066
_refine_ls_R_factor_all 0.0287
_refine_ls_R_factor_gt 0.0204
_refine_ls_shift/su_max 0.001
_refine_ls_shift/su_mean 0.000
_refine_ls_structure_factor_coef Fsqd
_refine_ls_weighting_details 'w=1/[\s^2^(Fo^2^)+(0.0176P)^2^+1.1179P] where P=(Fo^2^+2Fc^2^)/3'
_refine_ls_weighting_scheme calc
_refine_ls_wR_factor_gt 0.0419
_refine_ls_wR_factor_ref 0.0443
_reflns_Friedel_coverage 0.000
_reflns_number_gt 14285
_reflns_number_total 16754
_reflns_threshold_expression 'I > 2\s(I)'
_cod_data_source_file d1ra06755a2.cif
_cod_data_source_block 1
_cod_database_code 7243792
_shelx_space_group_comment
;
The symmetry employed for this shelxl refinement is uniquely defined
by the following loop, which should always be used as a source of
symmetry information in preference to the above space-group names.
They are only intended as comments.
;
_shelx_estimated_absorpt_t_min 0.834
_shelx_estimated_absorpt_t_max 0.940
_shelxl_version_number 2013-4

loop_
_space_group_symop_operation_xyz
'x, y, z'
'-x, -y, -z'

loop_
_atom_site_label
_atom_site_type_symbol
_atom_site_fract_x
_atom_site_fract_y
_atom_site_fract_z
_atom_site_U_iso_or_equiv
_atom_site_adp_type
_atom_site_occupancy
_atom_site_site_symmetry_order
_atom_site_calc_flag
_atom_site_refinement_flags_posn
_atom_site_refinement_flags_adp
_atom_site_refinement_flags_occupancy
_atom_site_disorder_assembly
_atom_site_disorder_group
Eu1 Eu 0.1080(6) 0.6982(6) 0.5684(5) 0.00877(3) Uani 0.25 1 d . . P A 1
Tb1 Tb 0.10729(18) 0.69833(19) 0.56702(17) 0.00877(3) Uani 0.75 1 d . . P A 2
Eu2 Eu 0.1151(3) 0.5138(2) 0.4075(2) 0.0174(7) Uani 0.25 1 d . . P A 1
Tb2 Tb 0.11498(7) 0.51343(5) 0.40855(6) 0.00677(15) Uani 0.75 1 d . . P A 2
Si1 Si 0.19535(4) 0.60145(4) 0.78990(3) 0.00980(8) Uani 1 1 d . . . . .
Si2 Si 0.33556(4) 0.61483(4) 0.67826(3) 0.00979(8) Uani 1 1 d . . . . .
Si3 Si 0.19957(4) 0.36966(4) 0.59174(3) 0.00994(8) Uani 1 1 d . . . . .
Si4 Si 0.05909(4) 0.35520(4) 0.70661(3) 0.01004(8) Uani 1 1 d . . . . .
O1 O 0.31191(11) 0.63246(10) 0.77414(9) 0.0122(2) Uani 1 1 d . . . . .
O2 O 0.31352(11) 0.49095(10) 0.65229(9) 0.0129(2) Uani 1 1 d . . . . .
O3 O 0.14040(11) 0.33143(10) 0.66543(10) 0.0140(2) Uani 1 1 d . . . . .
O4 O 0.14009(11) 0.47419(10) 0.78849(9) 0.0127(2) Uani 1 1 d . . . . .
O5 O 0.09175(10) 0.61917(10) 0.69585(9) 0.0108(2) Uani 1 1 d . . . . .
O6 O 0.24019(10) 0.63316(10) 0.57759(9) 0.0108(2) Uani 1 1 d . . . . .
O7 O 0.10023(11) 0.37241(10) 0.48261(9) 0.0118(2) Uani 1 1 d . . . . .
O8 O -0.05886(10) 0.34965(10) 0.60670(9) 0.0113(2) Uani 1 1 d . . . . .
O9 O 0.30321(12) 0.84012(11) 0.71777(10) 0.0169(2) Uani 1 1 d . . . . .
O10 O 0.26623(12) 0.85637(11) 0.56308(10) 0.0161(2) Uani 1 1 d . . . . .
O11 O 0.43663(12) 0.97400(11) 0.69990(12) 0.0248(3) Uani 1 1 d . . . . .
O12 O 0.07128(15) 0.84717(13) 0.59838(14) 0.0316(4) Uani 1 1 d . . . . .
H12O H 0.056(2) 0.848(2) 0.650(2) 0.047 Uiso 1 1 d . U . . .
H12A H 0.0623 0.8946 0.5601 0.047 Uiso 0.5 1 d R U P B 1
O13 O 0.08783(12) 0.52027(12) 0.23277(10) 0.0188(3) Uani 1 1 d . . . . .
O14 O 0.12403(12) 0.39216(11) 0.29030(10) 0.0191(3) Uani 1 1 d . . . . .
O15 O 0.09663(15) 0.40731(15) 0.13605(12) 0.0323(4) Uani 1 1 d . . . . .
O16 O 0.31966(12) 0.59720(12) 0.44419(11) 0.0202(3) Uani 1 1 d . . . . .
H16O H 0.345(2) 0.668(2) 0.454(2) 0.030 Uiso 1 1 d . U . . .
O17 O 0.0000 0.5000 0.5000 0.0131(3) Uani 1 2 d S . P . .
H17O H -0.046(4) 0.500(4) 0.459(4) 0.020 Uiso 0.5 1 d . U P . .
N1 N 0.33910(14) 0.89335(12) 0.66244(12) 0.0150(3) Uani 1 1 d . . . . .
N2 N 0.10223(14) 0.43910(14) 0.21642(12) 0.0195(3) Uani 1 1 d . . . . .
C1 C 0.25393(15) 0.68323(14) 0.92059(12) 0.0135(3) Uani 1 1 d . . . . .
C2 C 0.19512(18) 0.64862(17) 0.97735(14) 0.0216(4) Uani 1 1 d . . . . .
H2 H 0.1260 0.5797 0.9501 0.026 Uiso 1 1 calc R U . . .
C3 C 0.2364(2) 0.7137(2) 1.07314(16) 0.0320(5) Uani 1 1 d . . . . .
H3 H 0.1954 0.6892 1.1107 0.038 Uiso 1 1 calc R U . . .
C4 C 0.3376(2) 0.8145(2) 1.11355(16) 0.0327(5) Uani 1 1 d . . . . .
H4 H 0.3654 0.8593 1.1785 0.039 Uiso 1 1 calc R U . . .
C5 C 0.39840(19) 0.84991(17) 1.05929(15) 0.0253(4) Uani 1 1 d . . . . .
H5 H 0.4682 0.9185 1.0875 0.030 Uiso 1 1 calc R U . . .
C6 C 0.35680(17) 0.78480(15) 0.96356(14) 0.0180(3) Uani 1 1 d . . . . .
H6 H 0.3987 0.8095 0.9268 0.022 Uiso 1 1 calc R U . . .
C7 C 0.50036(15) 0.70208(14) 0.72959(13) 0.0127(3) Uani 1 1 d . . . . .
C8 C 0.56105(17) 0.81007(16) 0.78477(15) 0.0203(4) Uani 1 1 d . . . . .
H8 H 0.5164 0.8421 0.7937 0.024 Uiso 1 1 calc R U . . .
C9 C 0.68607(18) 0.87174(17) 0.82705(17) 0.0252(4) Uani 1 1 d . . . . .
H9 H 0.7257 0.9454 0.8636 0.030 Uiso 1 1 calc R U . . .
C10 C 0.75240(17) 0.82574(17) 0.81590(16) 0.0240(4) Uani 1 1 d . . . . .
H10 H 0.8377 0.8675 0.8456 0.029 Uiso 1 1 calc R U . . .
C11 C 0.69420(17) 0.71847(18) 0.76125(17) 0.0240(4) Uani 1 1 d . . . . .
H11 H 0.7394 0.6867 0.7532 0.029 Uiso 1 1 calc R U . . .
C12 C 0.56963(16) 0.65802(16) 0.71845(15) 0.0185(3) Uani 1 1 d . . . . .
H12 H 0.5303 0.5849 0.6806 0.022 Uiso 1 1 calc R U . . .
C13 C 0.25723(15) 0.27572(14) 0.57663(13) 0.0128(3) Uani 1 1 d . . . . .
C14 C 0.25870(16) 0.24937(15) 0.48576(14) 0.0168(3) Uani 1 1 d . . . . .
H14 H 0.2285 0.2795 0.4301 0.020 Uiso 1 1 calc R U . . .
C15 C 0.30361(19) 0.17978(17) 0.47557(16) 0.0229(4) Uani 1 1 d . . . . .
H15 H 0.3036 0.1626 0.4133 0.027 Uiso 1 1 calc R U . . .
C16 C 0.3483(2) 0.1357(2) 0.55645(17) 0.0310(5) Uani 1 1 d . . . . .
H16 H 0.3795 0.0886 0.5499 0.037 Uiso 1 1 calc R U . . .
C17 C 0.3474(3) 0.1605(2) 0.64662(18) 0.0358(6) Uani 1 1 d . . . . .
H17 H 0.3782 0.1305 0.7022 0.043 Uiso 1 1 calc R U . . .
C18 C 0.3014(2) 0.22928(17) 0.65633(15) 0.0227(4) Uani 1 1 d . . . . .
H18 H 0.3002 0.2448 0.7183 0.027 Uiso 1 1 calc R U . . .
C19 C 0.02749(15) 0.25735(14) 0.78183(13) 0.0129(3) Uani 1 1 d . . . . .
C20 C 0.00220(19) 0.15137(16) 0.74889(16) 0.0218(4) Uani 1 1 d . . . . .
H20 H -0.0012 0.1292 0.6860 0.026 Uiso 1 1 calc R U . . .
C21 C -0.0181(2) 0.07786(17) 0.80609(17) 0.0264(4) Uani 1 1 d . . . . .
H21 H -0.0354 0.0061 0.7823 0.032 Uiso 1 1 calc R U . . .
C22 C -0.0129(2) 0.10992(17) 0.89842(16) 0.0245(4) Uani 1 1 d . . . . .
H22 H -0.0262 0.0602 0.9382 0.029 Uiso 1 1 calc R U . . .
C23 C 0.0116(2) 0.21425(18) 0.93220(16) 0.0295(5) Uani 1 1 d . . . . .
H23 H 0.0148 0.2361 0.9951 0.035 Uiso 1 1 calc R U . . .
C24 C 0.0314(2) 0.28710(16) 0.87445(15) 0.0224(4) Uani 1 1 d . . . . .
H24 H 0.0480 0.3585 0.8984 0.027 Uiso 1 1 calc R U . . .
C25 C 0.1134(5) 0.9534(4) 0.5913(5) 0.0389(12) Uani 0.5 1 d . . P A 2
H25A H 0.1514 0.9615 0.5478 0.047 Uiso 0.5 1 calc R U P A 2
H25B H 0.1773 1.0018 0.6619 0.047 Uiso 0.5 1 calc R U P A 2
C26 C 0.0182(5) 0.9890(5) 0.5464(6) 0.0569(19) Uani 0.5 1 d . . P A 2
H26A H 0.0549 1.0639 0.5444 0.085 Uiso 0.5 1 d R U P A 2
H26B H -0.0427 0.9428 0.4753 0.085 Uiso 0.5 1 d R U P A 2
H26C H -0.0208 0.9825 0.5882 0.085 Uiso 0.5 1 d R U P A 2
C27 C 0.40306(18) 0.56877(18) 0.43339(17) 0.0250(4) Uani 1 1 d . . . . .
H27A H 0.3774 0.4915 0.4300 0.030 Uiso 1 1 calc R U . . .
H27B H 0.4852 0.6109 0.4956 0.030 Uiso 1 1 calc R U . . .
C28 C 0.4088(2) 0.5896(2) 0.33757(18) 0.0293(5) Uani 1 1 d . . . . .
H28A H 0.4771 0.5826 0.3400 0.044 Uiso 1 1 calc R U . . .
H28B H 0.4204 0.6626 0.3346 0.044 Uiso 1 1 calc R U . . .
H28C H 0.3328 0.5373 0.2755 0.044 Uiso 1 1 calc R U . . .
O18 O 0.37644(14) 0.80318(13) 0.46000(11) 0.0243(3) Uani 1 1 d . . . . .
H18O H 0.351(2) 0.826(2) 0.492(2) 0.036 Uiso 1 1 d . U . . .
C29 C 0.3198(2) 0.8165(2) 0.35674(17) 0.0298(5) Uani 1 1 d . . . . .
H29A H 0.2334 0.7608 0.3174 0.036 Uiso 1 1 calc R U . . .
H29B H 0.3600 0.8052 0.3200 0.036 Uiso 1 1 calc R U . . .
C30 C 0.3264(2) 0.9253(2) 0.35741(19) 0.0318(5) Uani 1 1 d . . . . .
H30A H 0.2854 0.9296 0.2855 0.048 Uiso 1 1 calc R U . . .
H30B H 0.4117 0.9807 0.3938 0.048 Uiso 1 1 calc R U . . .
H30C H 0.2863 0.9369 0.3933 0.048 Uiso 1 1 calc R U . . .
O19 O 0.02039(17) 0.83506(15) 0.75244(14) 0.0367(4) Uani 1 1 d . . . . .
H19O H -0.023(3) 0.760(3) 0.746(2) 0.055 Uiso 1 1 d . U . . .
C31 C 0.1149(2) 0.8781(2) 0.8603(2) 0.0407(6) Uani 1 1 d . . . . .
H31A H 0.1400 0.8232 0.8851 0.049 Uiso 1 1 calc R U . . .
H31B H 0.0842 0.8972 0.9028 0.049 Uiso 1 1 calc R U . . .
C32 C 0.2215(3) 0.9758(2) 0.8727(2) 0.0464(7) Uani 1 1 d . . . . .
H32A H 0.2848 1.0061 0.9465 0.070 Uiso 1 1 calc R U . . .
H32B H 0.1961 1.0295 0.8469 0.070 Uiso 1 1 calc R U . . .
H32C H 0.2537 0.9561 0.8327 0.070 Uiso 1 1 calc R U . . .
N3 N 0.5000 0.5000 1.0000 0.0316(6) Uani 1 2 d DS . P . .
C33 C 0.5265(3) 0.5213(3) 1.10615(17) 0.0271(9) Uani 0.5 1 d D . P C -1
H33A H 0.6106 0.5802 1.1509 0.033 Uiso 0.5 1 calc R U P C -1
H33B H 0.5218 0.4562 1.1310 0.033 Uiso 0.5 1 calc R U P C -1
C34 C 0.4391(5) 0.5526(7) 1.1169(4) 0.0372(15) Uani 0.5 1 d D . P C -1
H34A H 0.4590 0.5646 1.1897 0.056 Uiso 0.5 1 calc R U P C -1
H34B H 0.3557 0.4946 1.0725 0.056 Uiso 0.5 1 calc R U P C -1
H34C H 0.4461 0.6188 1.0953 0.056 Uiso 0.5 1 calc R U P C -1
C35 C 0.5194(3) 0.6022(2) 0.9614(3) 0.0300(10) Uani 0.5 1 d D . P C -1
H35A H 0.5003 0.5826 0.8887 0.036 Uiso 0.5 1 calc R U P C -1
H35B H 0.4584 0.6227 0.9592 0.036 Uiso 0.5 1 calc R U P C -1
C36 C 0.6431(5) 0.7022(5) 1.0210(4) 0.044(2) Uani 0.5 1 d D . P C -1
H36A H 0.6386 0.7618 0.9905 0.067 Uiso 0.5 1 calc R U P C -1
H36B H 0.7039 0.6873 1.0164 0.067 Uiso 0.5 1 calc R U P C -1
H36C H 0.6664 0.7219 1.0943 0.067 Uiso 0.5 1 calc R U P C -1
C37 C 0.5993(3) 0.4750(3) 0.9994(3) 0.0313(10) Uani 0.5 1 d D . P C -1
H37A H 0.6791 0.5320 1.0561 0.038 Uiso 0.5 1 calc R U P C -1
H37B H 0.5882 0.4066 1.0191 0.038 Uiso 0.5 1 calc R U P C -1
C38 C 0.6091(6) 0.4651(7) 0.9019(4) 0.0433(19) Uani 0.5 1 d D . P C -1
H38A H 0.6707 0.4423 0.9140 0.065 Uiso 0.5 1 calc R U P C -1
H38B H 0.6324 0.5349 0.8860 0.065 Uiso 0.5 1 calc R U P C -1
H38C H 0.5304 0.4116 0.8431 0.065 Uiso 0.5 1 calc R U P C -1
C39 C 0.3810(2) 0.4129(2) 0.9218(2) 0.0319(10) Uani 0.5 1 d D . P C -1
H39A H 0.3763 0.4076 0.8533 0.038 Uiso 0.5 1 calc R U P C -1
H39B H 0.3178 0.4318 0.9164 0.038 Uiso 0.5 1 calc R U P C -1
C40 C 0.3522(6) 0.3033(4) 0.9435(5) 0.0413(18) Uani 0.5 1 d D . P C -1
H40A H 0.2660 0.2532 0.8958 0.062 Uiso 0.5 1 calc R U P C -1
H40B H 0.3699 0.3100 1.0157 0.062 Uiso 0.5 1 calc R U P C -1
H40C H 0.4021 0.2761 0.9331 0.062 Uiso 0.5 1 calc R U P C -1

loop_
_atom_site_aniso_label
_atom_site_aniso_U_11
_atom_site_aniso_U_22
_atom_site_aniso_U_33
_atom_site_aniso_U_23
_atom_site_aniso_U_13
_atom_site_aniso_U_12
Eu1 0.00860(4) 0.00906(4) 0.00790(7) 0.00167(4) 0.00342(4) 0.00441(3)
Tb1 0.00860(4) 0.00906(4) 0.00790(7) 0.00167(4) 0.00342(4) 0.00441(3)
Eu2 0.0119(11) 0.0202(12) 0.0139(11) 0.0016(8) 0.0026(8) 0.0069(9)
Tb2 0.0077(3) 0.0069(3) 0.0070(3) 0.0016(2) 0.0041(2) 0.0041(2)
Si1 0.00983(19) 0.0105(2) 0.00729(18) 0.00151(15) 0.00286(15) 0.00495(16)
Si2 0.00760(18) 0.0104(2) 0.00931(18) 0.00179(15) 0.00263(15) 0.00446(16)
Si3 0.00909(19) 0.0102(2) 0.01019(19) 0.00241(15) 0.00373(15) 0.00556(16)
Si4 0.01029(19) 0.0104(2) 0.00887(18) 0.00324(15) 0.00401(15) 0.00524(16)
O1 0.0106(5) 0.0142(6) 0.0094(5) 0.0018(4) 0.0034(4) 0.0057(5)
O2 0.0110(5) 0.0110(6) 0.0138(5) 0.0015(4) 0.0041(4) 0.0053(5)
O3 0.0154(6) 0.0150(6) 0.0164(6) 0.0063(5) 0.0094(5) 0.0096(5)
O4 0.0135(5) 0.0115(6) 0.0094(5) 0.0026(4) 0.0037(4) 0.0050(5)
O5 0.0097(5) 0.0127(6) 0.0083(5) 0.0020(4) 0.0031(4) 0.0057(4)
O6 0.0092(5) 0.0121(6) 0.0096(5) 0.0023(4) 0.0031(4) 0.0057(4)
O7 0.0106(5) 0.0126(6) 0.0110(5) 0.0029(4) 0.0034(4) 0.0067(4)
O8 0.0111(5) 0.0119(6) 0.0091(5) 0.0030(4) 0.0035(4) 0.0058(4)
O9 0.0188(6) 0.0157(6) 0.0126(5) 0.0025(5) 0.0063(5) 0.0070(5)
O10 0.0165(6) 0.0145(6) 0.0130(5) 0.0023(5) 0.0069(5) 0.0044(5)
O11 0.0146(6) 0.0120(6) 0.0313(8) 0.0006(6) 0.0048(6) 0.0002(5)
O12 0.0287(8) 0.0205(8) 0.0455(10) 0.0033(7) 0.0160(7) 0.0153(7)
O13 0.0210(6) 0.0222(7) 0.0150(6) 0.0039(5) 0.0092(5) 0.0119(6)
O14 0.0203(6) 0.0183(7) 0.0198(6) 0.0026(5) 0.0108(5) 0.0097(5)
O15 0.0353(9) 0.0455(10) 0.0179(7) -0.0019(7) 0.0144(6) 0.0204(8)
O16 0.0145(6) 0.0199(7) 0.0231(7) -0.0011(5) 0.0114(5) 0.0039(5)
O17 0.0113(8) 0.0129(8) 0.0135(8) 0.0010(7) 0.0062(6) 0.0046(7)
N1 0.0139(7) 0.0095(6) 0.0182(7) 0.0012(5) 0.0063(6) 0.0050(5)
N2 0.0154(7) 0.0255(9) 0.0154(7) -0.0012(6) 0.0074(6) 0.0085(6)
C1 0.0133(7) 0.0153(8) 0.0086(6) 0.0007(6) 0.0035(6) 0.0065(6)
C2 0.0189(9) 0.0236(10) 0.0126(8) -0.0016(7) 0.0078(7) 0.0021(7)
C3 0.0298(11) 0.0354(13) 0.0186(9) -0.0043(8) 0.0163(8) 0.0010(9)
C4 0.0302(11) 0.0349(13) 0.0161(9) -0.0090(8) 0.0115(8) 0.0023(10)
C5 0.0222(9) 0.0206(10) 0.0173(8) -0.0052(7) 0.0070(7) 0.0008(8)
C6 0.0174(8) 0.0167(8) 0.0134(7) 0.0002(6) 0.0066(6) 0.0041(7)
C7 0.0098(7) 0.0135(8) 0.0125(7) 0.0043(6) 0.0038(6) 0.0056(6)
C8 0.0139(8) 0.0154(9) 0.0257(9) 0.0029(7) 0.0061(7) 0.0067(7)
C9 0.0141(8) 0.0151(9) 0.0312(10) 0.0015(8) 0.0050(7) 0.0016(7)
C10 0.0107(8) 0.0228(10) 0.0286(10) 0.0069(8) 0.0065(7) 0.0032(7)
C11 0.0131(8) 0.0251(10) 0.0328(11) 0.0057(8) 0.0106(8) 0.0094(8)
C12 0.0126(8) 0.0159(8) 0.0230(9) 0.0016(7) 0.0068(7) 0.0061(7)
C13 0.0118(7) 0.0116(7) 0.0142(7) 0.0020(6) 0.0051(6) 0.0068(6)
C14 0.0183(8) 0.0164(8) 0.0174(8) 0.0041(6) 0.0085(7) 0.0103(7)
C15 0.0274(10) 0.0261(10) 0.0209(9) 0.0030(7) 0.0135(8) 0.0165(9)
C16 0.0429(13) 0.0339(12) 0.0288(11) 0.0070(9) 0.0153(10) 0.0325(11)
C17 0.0595(16) 0.0422(14) 0.0248(10) 0.0131(10) 0.0171(11) 0.0449(13)
C18 0.0355(11) 0.0264(10) 0.0170(8) 0.0086(7) 0.0119(8) 0.0251(9)
C19 0.0129(7) 0.0139(8) 0.0119(7) 0.0056(6) 0.0053(6) 0.0070(6)
C20 0.0309(10) 0.0163(9) 0.0218(9) 0.0069(7) 0.0160(8) 0.0110(8)
C21 0.0363(12) 0.0147(9) 0.0293(10) 0.0097(8) 0.0180(9) 0.0110(9)
C22 0.0312(11) 0.0181(9) 0.0214(9) 0.0117(7) 0.0137(8) 0.0081(8)
C23 0.0479(14) 0.0219(10) 0.0193(9) 0.0094(8) 0.0213(9) 0.0115(10)
C24 0.0355(11) 0.0155(9) 0.0192(8) 0.0065(7) 0.0169(8) 0.0109(8)
C25 0.032(2) 0.016(2) 0.067(4) 0.010(2) 0.025(2) 0.0102(19)
C26 0.029(3) 0.029(3) 0.104(6) 0.026(3) 0.024(3) 0.016(2)
C27 0.0175(9) 0.0276(11) 0.0316(10) 0.0054(8) 0.0137(8) 0.0108(8)
C28 0.0249(10) 0.0323(12) 0.0329(11) 0.0010(9) 0.0199(9) 0.0101(9)
O18 0.0307(8) 0.0282(8) 0.0216(7) 0.0076(6) 0.0168(6) 0.0163(7)
C29 0.0408(13) 0.0360(13) 0.0210(9) 0.0102(9) 0.0168(9) 0.0239(11)
C30 0.0364(13) 0.0328(13) 0.0328(12) 0.0131(10) 0.0196(10) 0.0193(11)
O19 0.0377(10) 0.0261(9) 0.0394(10) 0.0044(7) 0.0168(8) 0.0126(8)
C31 0.0379(14) 0.0351(14) 0.0434(14) 0.0067(11) 0.0159(12) 0.0178(12)
C32 0.0381(15) 0.0420(16) 0.0464(16) 0.0007(13) 0.0167(12) 0.0143(13)
N3 0.0376(15) 0.0330(15) 0.0161(11) 0.0025(10) -0.0021(10) 0.0280(13)
C33 0.031(2) 0.035(2) 0.0095(15) 0.0053(15) 0.0047(15) 0.0168(19)
C34 0.033(3) 0.059(4) 0.017(2) 0.005(2) 0.012(2) 0.020(3)
C35 0.037(2) 0.039(3) 0.0195(18) 0.0115(18) 0.0098(17) 0.027(2)
C36 0.056(4) 0.039(4) 0.027(4) 0.010(3) 0.014(3) 0.021(3)
C37 0.033(2) 0.042(3) 0.027(2) 0.0134(19) 0.0113(18) 0.028(2)
C38 0.040(4) 0.068(5) 0.023(3) 0.007(3) 0.008(3) 0.037(4)
C39 0.025(2) 0.038(3) 0.0182(18) -0.0026(17) -0.0020(16) 0.018(2)
C40 0.024(3) 0.039(4) 0.029(4) -0.013(3) -0.003(2) 0.008(2)

loop_
_atom_type_symbol
_atom_type_description
_atom_type_scat_dispersion_real
_atom_type_scat_dispersion_imag
_atom_type_scat_source
C C 0.0033 0.0016 'International Tables Vol C Tables 4.2.6.8 and 6.1.1.4'
H H 0.0000 0.0000 'International Tables Vol C Tables 4.2.6.8 and 6.1.1.4'
Eu Eu -0.1578 3.6682 'International Tables Vol C Tables 4.2.6.8 and 6.1.1.4'
N N 0.0061 0.0033 'International Tables Vol C Tables 4.2.6.8 and 6.1.1.4'
O O 0.0106 0.0060 'International Tables Vol C Tables 4.2.6.8 and 6.1.1.4'
Si Si 0.0817 0.0704 'International Tables Vol C Tables 4.2.6.8 and 6.1.1.4'
Tb Tb -0.1723 4.1537 'International Tables Vol C Tables 4.2.6.8 and 6.1.1.4'

loop_
_geom_angle_atom_site_label_1
_geom_angle_atom_site_label_2
_geom_angle_atom_site_label_3
_geom_angle
_geom_angle_site_symmetry_1
_geom_angle_site_symmetry_3
_geom_angle_publ_flag
O5 Eu1 O6 88.7(3) . . ?
O5 Eu1 O8 140.1(3) . 2_566 ?
O6 Eu1 O8 75.8(3) . 2_566 ?
O5 Eu1 O7 75.4(3) . 2_566 ?
O6 Eu1 O7 137.9(3) . 2_566 ?
O8 Eu1 O7 91.77(19) 2_566 2_566 ?
O5 Eu1 O12 101.1(4) . . ?
O6 Eu1 O12 150.2(3) . . ?
O8 Eu1 O12 110.7(3) 2_566 . ?
O7 Eu1 O12 71.9(3) 2_566 . ?
O5 Eu1 O10 135.2(2) . . ?
O6 Eu1 O10 79.0(3) . . ?
O8 Eu1 O10 78.2(3) 2_566 . ?
O7 Eu1 O10 138.4(4) 2_566 . ?
O12 Eu1 O10 74.3(2) . . ?
O5 Eu1 O17 70.1(2) . . ?
O6 Eu1 O17 68.9(3) . . ?
O8 Eu1 O17 70.0(2) 2_566 . ?
O7 Eu1 O17 69.00(16) 2_566 . ?
O12 Eu1 O17 140.9(3) . . ?
O10 Eu1 O17 139.1(4) . . ?
O5 Eu1 O9 83.6(2) . . ?
O6 Eu1 O9 79.3(2) . . ?
O8 Eu1 O9 127.5(4) 2_566 . ?
O7 Eu1 O9 135.1(4) 2_566 . ?
O12 Eu1 O9 74.0(2) . . ?
O10 Eu1 O9 51.92(12) . . ?
O17 Eu1 O9 138.5(4) . . ?
O5 Tb1 O6 88.21(10) . . ?
O5 Tb1 O8 140.06(12) . 2_566 ?
O6 Tb1 O8 75.99(10) . 2_566 ?
O5 Tb1 O7 75.13(9) . 2_566 ?
O6 Tb1 O7 137.85(11) . 2_566 ?
O8 Tb1 O7 92.28(7) 2_566 2_566 ?
O5 Tb1 O12 100.68(13) . . ?
O6 Tb1 O12 150.04(10) . . ?
O8 Tb1 O12 111.33(12) 2_566 . ?
O7 Tb1 O12 71.99(10) 2_566 . ?
O5 Tb1 O10 134.55(9) . . ?
O6 Tb1 O10 78.97(9) . . ?
O8 Tb1 O10 78.63(10) 2_566 . ?
O7 Tb1 O10 138.99(13) 2_566 . ?
O12 Tb1 O10 74.43(9) . . ?
O5 Tb1 O17 69.81(8) . . ?
O6 Tb1 O17 68.87(9) . . ?
O8 Tb1 O17 70.28(7) 2_566 . ?
O7 Tb1 O17 69.06(6) 2_566 . ?
O12 Tb1 O17 141.05(12) . . ?
O10 Tb1 O17 139.44(14) . . ?
O5 Tb1 O9 83.02(8) . . ?
O6 Tb1 O9 78.97(8) . . ?
O8 Tb1 O9 127.79(12) 2_566 . ?
O7 Tb1 O9 134.75(14) 2_566 . ?
O12 Tb1 O9 73.88(8) . . ?
O10 Tb1 O9 51.85(6) . . ?
O17 Tb1 O9 137.84(12) . . ?
O7 Eu2 O8 139.57(13) . 2_566 ?
O7 Eu2 O6 88.47(10) . . ?
O8 Eu2 O6 75.47(9) 2_566 . ?
O7 Eu2 O5 75.08(9) . 2_566 ?
O8 Eu2 O5 90.93(10) 2_566 2_566 ?
O6 Eu2 O5 135.87(12) . 2_566 ?
O7 Eu2 O16 104.08(12) . . ?
O8 Eu2 O16 105.55(11) 2_566 . ?
O6 Eu2 O16 71.84(9) . . ?
O5 Eu2 O16 151.49(13) 2_566 . ?
O7 Eu2 O13 128.94(12) . . ?
O8 Eu2 O13 84.07(10) 2_566 . ?
O6 Eu2 O13 136.95(13) . . ?
O5 Eu2 O13 80.84(10) 2_566 . ?
O16 Eu2 O13 78.01(9) . . ?
O7 Eu2 O14 78.91(9) . . ?
O8 Eu2 O14 135.74(13) 2_566 . ?
O6 Eu2 O14 139.39(13) . . ?
O5 Eu2 O14 77.84(9) 2_566 . ?
O16 Eu2 O14 74.12(9) . . ?
O13 Eu2 O14 52.07(7) . . ?
O7 Eu2 O17 69.55(8) . . ?
O8 Eu2 O17 70.04(8) 2_566 . ?
O6 Eu2 O17 67.65(7) . . ?
O5 Eu2 O17 68.24(8) 2_566 . ?
O16 Eu2 O17 139.05(12) . . ?
O13 Eu2 O17 138.56(12) . . ?
O14 Eu2 O17 138.22(12) . . ?
O7 Tb2 O8 140.21(5) . 2_566 ?
O7 Tb2 O6 88.99(5) . . ?
O8 Tb2 O6 75.58(4) 2_566 . ?
O7 Tb2 O5 75.33(5) . 2_566 ?
O8 Tb2 O5 90.89(5) 2_566 2_566 ?
O6 Tb2 O5 136.49(5) . 2_566 ?
O7 Tb2 O16 104.26(5) . . ?
O8 Tb2 O16 105.24(5) 2_566 . ?
O6 Tb2 O16 71.88(5) . . ?
O5 Tb2 O16 150.98(5) 2_566 . ?
O7 Tb2 O14 78.97(5) . . ?
O8 Tb2 O14 135.05(5) 2_566 . ?
O6 Tb2 O14 139.41(5) . . ?
O5 Tb2 O14 77.69(5) 2_566 . ?
O16 Tb2 O14 73.85(5) . . ?
O7 Tb2 O13 128.74(5) . . ?
O8 Tb2 O13 83.64(5) 2_566 . ?
O6 Tb2 O13 136.51(5) . . ?
O5 Tb2 O13 80.53(5) 2_566 . ?
O16 Tb2 O13 77.56(5) . . ?
O14 Tb2 O13 51.79(5) . . ?
O7 Tb2 O17 69.99(3) . . ?
O8 Tb2 O17 70.23(3) 2_566 . ?
O6 Tb2 O17 68.02(3) . . ?
O5 Tb2 O17 68.49(3) 2_566 . ?
O16 Tb2 O17 139.49(5) . . ?
O14 Tb2 O17 138.53(4) . . ?
O13 Tb2 O17 138.39(4) . . ?
O5 Si1 O1 110.44(6) . . ?
O5 Si1 O4 109.05(7) . . ?
O1 Si1 O4 107.61(7) . . ?
O5 Si1 C1 113.96(7) . . ?
O1 Si1 C1 106.89(7) . . ?
O4 Si1 C1 108.67(7) . . ?
O6 Si2 O1 108.66(6) . . ?
O6 Si2 O2 109.81(6) . . ?
O1 Si2 O2 108.28(7) . . ?
O6 Si2 C7 117.81(7) . . ?
O1 Si2 C7 106.53(7) . . ?
O2 Si2 C7 105.38(7) . . ?
O7 Si3 O2 108.81(7) . . ?
O7 Si3 O3 110.11(7) . . ?
O2 Si3 O3 108.21(7) . . ?
O7 Si3 C13 113.38(7) . . ?
O2 Si3 C13 109.18(7) . . ?
O3 Si3 C13 107.03(7) . . ?
O8 Si4 O4 110.11(6) . . ?
O8 Si4 O3 108.17(6) . . ?
O4 Si4 O3 109.51(7) . . ?
O8 Si4 C19 115.81(7) . . ?
O4 Si4 C19 106.44(7) . . ?
O3 Si4 C19 106.65(7) . . ?
Si1 O1 Si2 137.44(8) . . ?
Si3 O2 Si2 138.37(8) . . ?
Si3 O3 Si4 140.80(8) . . ?
Si4 O4 Si1 140.16(8) . . ?
Si1 O5 Eu1 127.0(2) . . ?
Si1 O5 Tb1 127.15(9) . . ?
Si1 O5 Tb2 124.49(7) . 2_566 ?
Tb1 O5 Tb2 97.08(6) . 2_566 ?
Si1 O5 Eu2 124.21(9) . 2_566 ?
Eu1 O5 Eu2 97.71(15) . 2_566 ?
Si2 O6 Eu1 128.0(2) . . ?
Si2 O6 Tb1 128.44(9) . . ?
Si2 O6 Tb2 125.11(7) . . ?
Tb1 O6 Tb2 96.92(6) . . ?
Si2 O6 Eu2 125.26(9) . . ?
Eu1 O6 Eu2 97.31(17) . . ?
Si3 O7 Tb2 128.18(7) . . ?
Si3 O7 Eu2 128.28(10) . . ?
Si3 O7 Tb1 122.11(9) . 2_566 ?
Tb2 O7 Tb1 97.64(8) . 2_566 ?
Si3 O7 Eu1 122.6(2) . 2_566 ?
Eu2 O7 Eu1 97.4(2) . 2_566 ?
Si4 O8 Eu2 124.35(10) . 2_566 ?
Si4 O8 Tb2 124.54(7) . 2_566 ?
Si4 O8 Tb1 124.20(9) . 2_566 ?
Tb2 O8 Tb1 96.91(8) 2_566 2_566 ?
Si4 O8 Eu1 124.4(2) . 2_566 ?
Eu2 O8 Eu1 97.1(2) 2_566 2_566 ?
N1 O9 Eu1 95.7(2) . . ?
N1 O9 Tb1 95.33(11) . . ?
N1 O10 Tb1 96.86(11) . . ?
N1 O10 Eu1 96.44(19) . . ?
C25 O12 Tb1 136.0(3) . . ?
C25 O12 H12O 105.5(19) . . ?
Tb1 O12 H12O 112.2(18) . . ?
Eu1 O12 H12O 111.8(19) . . ?
Eu1 O12 H12A 129.1 . . ?
H12O O12 H12A 118.7 . . ?
N2 O13 Eu2 96.37(12) . . ?
N2 O13 Tb2 96.32(10) . . ?
N2 O14 Eu2 95.51(12) . . ?
N2 O14 Tb2 95.83(10) . . ?
C27 O16 Eu2 139.40(14) . . ?
C27 O16 Tb2 139.43(13) . . ?
C27 O16 H16O 110.7(17) . . ?
Eu2 O16 H16O 108.1(17) . . ?
Tb2 O16 H16O 108.2(17) . . ?
Eu1 O17 Eu1 180.0 . 2_566 ?
Tb1 O17 Tb1 180.0 2_566 . ?
Tb1 O17 Tb2 89.98(7) 2_566 . ?
Tb1 O17 Tb2 90.02(7) . . ?
Tb1 O17 Tb2 90.02(7) 2_566 2_566 ?
Tb1 O17 Tb2 89.98(7) . 2_566 ?
Tb2 O17 Tb2 180.00(2) . 2_566 ?
Eu1 O17 Eu2 90.2(2) . . ?
Eu1 O17 Eu2 89.8(2) 2_566 . ?
Eu1 O17 Eu2 89.8(2) . 2_566 ?
Eu1 O17 Eu2 90.2(2) 2_566 2_566 ?
Eu2 O17 Eu2 180.00(13) . 2_566 ?
Eu1 O17 H17O 94(5) . . ?
Eu1 O17 H17O 86(5) 2_566 . ?
Tb1 O17 H17O 87(5) 2_566 . ?
Tb1 O17 H17O 93(5) . . ?
Tb2 O17 H17O 94(5) . . ?
Tb2 O17 H17O 86(5) 2_566 . ?
Eu2 O17 H17O 93(5) . . ?
Eu2 O17 H17O 87(5) 2_566 . ?
O11 N1 O9 122.68(16) . . ?
O11 N1 O10 121.36(16) . . ?
O9 N1 O10 115.95(14) . . ?
O15 N2 O13 122.37(18) . . ?
O15 N2 O14 121.58(17) . . ?
O13 N2 O14 116.05(14) . . ?
C2 C1 C6 118.10(16) . . ?
C2 C1 Si1 121.67(14) . . ?
C6 C1 Si1 120.18(13) . . ?
C3 C2 C1 121.06(19) . . ?
C3 C2 H2 119.5 . . ?
C1 C2 H2 119.5 . . ?
C4 C3 C2 119.8(2) . . ?
C4 C3 H3 120.1 . . ?
C2 C3 H3 120.1 . . ?
C5 C4 C3 120.17(19) . . ?
C5 C4 H4 119.9 . . ?
C3 C4 H4 119.9 . . ?
C4 C5 C6 119.87(19) . . ?
C4 C5 H5 120.1 . . ?
C6 C5 H5 120.1 . . ?
C5 C6 C1 121.01(18) . . ?
C5 C6 H6 119.5 . . ?
C1 C6 H6 119.5 . . ?
C8 C7 C12 117.55(16) . . ?
C8 C7 Si2 122.59(13) . . ?
C12 C7 Si2 119.76(13) . . ?
C9 C8 C7 121.13(18) . . ?
C9 C8 H8 119.4 . . ?
C7 C8 H8 119.4 . . ?
C10 C9 C8 120.05(19) . . ?
C10 C9 H9 120.0 . . ?
C8 C9 H9 120.0 . . ?
C9 C10 C11 119.96(18) . . ?
C9 C10 H10 120.0 . . ?
C11 C10 H10 120.0 . . ?
C12 C11 C10 119.62(18) . . ?
C12 C11 H11 120.2 . . ?
C10 C11 H11 120.2 . . ?
C11 C12 C7 121.67(18) . . ?
C11 C12 H12 119.2 . . ?
C7 C12 H12 119.2 . . ?
C18 C13 C14 117.75(16) . . ?
C18 C13 Si3 120.71(13) . . ?
C14 C13 Si3 121.54(13) . . ?
C15 C14 C13 121.18(17) . . ?
C15 C14 H14 119.4 . . ?
C13 C14 H14 119.4 . . ?
C16 C15 C14 119.91(18) . . ?
C16 C15 H15 120.0 . . ?
C14 C15 H15 120.0 . . ?
C17 C16 C15 119.77(18) . . ?
C17 C16 H16 120.1 . . ?
C15 C16 H16 120.1 . . ?
C16 C17 C18 120.3(2) . . ?
C16 C17 H17 119.9 . . ?
C18 C17 H17 119.9 . . ?
C17 C18 C13 121.13(18) . . ?
C17 C18 H18 119.4 . . ?
C13 C18 H18 119.4 . . ?
C24 C19 C20 117.74(17) . . ?
C24 C19 Si4 121.52(14) . . ?
C20 C19 Si4 120.71(13) . . ?
C21 C20 C19 121.44(18) . . ?
C21 C20 H20 119.3 . . ?
C19 C20 H20 119.3 . . ?
C20 C21 C22 119.58(19) . . ?
C20 C21 H21 120.2 . . ?
C22 C21 H21 120.2 . . ?
C23 C22 C21 119.90(18) . . ?
C23 C22 H22 120.0 . . ?
C21 C22 H22 120.0 . . ?
C22 C23 C24 120.14(19) . . ?
C22 C23 H23 119.9 . . ?
C24 C23 H23 119.9 . . ?
C23 C24 C19 121.20(19) . . ?
C23 C24 H24 119.4 . . ?
C19 C24 H24 119.4 . . ?
O12 C25 C26 114.8(4) . . ?
O12 C25 H25A 108.6 . . ?
C26 C25 H25A 108.6 . . ?
O12 C25 H25B 108.6 . . ?
C26 C25 H25B 108.6 . . ?
H25A C25 H25B 107.5 . . ?
C25 C26 H26A 109.7 . . ?
C25 C26 H26B 108.0 . . ?
H26A C26 H26B 109.5 . . ?
C25 C26 H26C 110.6 . . ?
H26A C26 H26C 109.5 . . ?
H26B C26 H26C 109.5 . . ?
O16 C27 C28 112.10(18) . . ?
O16 C27 H27A 109.2 . . ?
C28 C27 H27A 109.2 . . ?
O16 C27 H27B 109.2 . . ?
C28 C27 H27B 109.2 . . ?
H27A C27 H27B 107.9 . . ?
C27 C28 H28A 109.5 . . ?
C27 C28 H28B 109.5 . . ?
H28A C28 H28B 109.5 . . ?
C27 C28 H28C 109.5 . . ?
H28A C28 H28C 109.5 . . ?
H28B C28 H28C 109.5 . . ?
C29 O18 H18O 106.2(19) . . ?
O18 C29 C30 112.86(19) . . ?
O18 C29 H29A 109.0 . . ?
C30 C29 H29A 109.0 . . ?
O18 C29 H29B 109.0 . . ?
C30 C29 H29B 109.0 . . ?
H29A C29 H29B 107.8 . . ?
C29 C30 H30A 109.5 . . ?
C29 C30 H30B 109.5 . . ?
H30A C30 H30B 109.5 . . ?
C29 C30 H30C 109.5 . . ?
H30A C30 H30C 109.5 . . ?
H30B C30 H30C 109.5 . . ?
C31 O19 H19O 103.4(19) . . ?
O19 C31 C32 109.8(2) . . ?
O19 C31 H31A 109.7 . . ?
C32 C31 H31A 109.7 . . ?
O19 C31 H31B 109.7 . . ?
C32 C31 H31B 109.7 . . ?
H31A C31 H31B 108.2 . . ?
C31 C32 H32A 109.5 . . ?
C31 C32 H32B 109.5 . . ?
H32A C32 H32B 109.5 . . ?
C31 C32 H32C 109.5 . . ?
H32A C32 H32C 109.5 . . ?
H32B C32 H32C 109.5 . . ?
C33 N3 C39 117.78(18) . . ?
C33 N3 C35 111.28(17) . . ?
C39 N3 C35 108.17(15) . . ?
C33 N3 C37 107.59(15) . . ?
C39 N3 C37 108.05(17) . . ?
C35 N3 C37 102.89(16) . . ?
N3 C33 C34 112.1(3) . . ?
N3 C33 H33A 109.2 . . ?
C34 C33 H33A 109.2 . . ?
N3 C33 H33B 109.2 . . ?
C34 C33 H33B 109.2 . . ?
H33A C33 H33B 107.9 . . ?
C33 C34 H34A 109.5 . . ?
C33 C34 H34B 109.5 . . ?
H34A C34 H34B 109.5 . . ?
C33 C34 H34C 109.5 . . ?
H34A C34 H34C 109.5 . . ?
H34B C34 H34C 109.5 . . ?
C36 C35 N3 119.5(4) . . ?
C36 C35 H35A 107.5 . . ?
N3 C35 H35A 107.5 . . ?
C36 C35 H35B 107.5 . . ?
N3 C35 H35B 107.5 . . ?
H35A C35 H35B 107.0 . . ?
C35 C36 H36A 109.5 . . ?
C35 C36 H36B 109.5 . . ?
H36A C36 H36B 109.5 . . ?
C35 C36 H36C 109.5 . . ?
H36A C36 H36C 109.5 . . ?
H36B C36 H36C 109.5 . . ?
C38 C37 N3 121.1(3) . . ?
C38 C37 H37A 107.1 . . ?
N3 C37 H37A 107.1 . . ?
C38 C37 H37B 107.1 . . ?
N3 C37 H37B 107.1 . . ?
H37A C37 H37B 106.8 . . ?
C37 C38 H38A 109.5 . . ?
C37 C38 H38B 109.5 . . ?
H38A C38 H38B 109.5 . . ?
C37 C38 H38C 109.5 . . ?
H38A C38 H38C 109.5 . . ?
H38B C38 H38C 109.5 . . ?
N3 C39 C40 114.9(3) . . ?
N3 C39 H39A 108.6 . . ?
C40 C39 H39A 108.6 . . ?
N3 C39 H39B 108.6 . . ?
C40 C39 H39B 108.6 . . ?
H39A C39 H39B 107.5 . . ?
C39 C40 H40A 109.5 . . ?
C39 C40 H40B 109.5 . . ?
H40A C40 H40B 109.5 . . ?
C39 C40 H40C 109.5 . . ?
H40A C40 H40C 109.5 . . ?
H40B C40 H40C 109.5 . . ?

loop_
_geom_bond_atom_site_label_1
_geom_bond_atom_site_label_2
_geom_bond_distance
_geom_bond_site_symmetry_2
_geom_bond_publ_flag
Eu1 O5 2.291(9) . ?
Eu1 O6 2.322(10) . ?
Eu1 O8 2.369(8) 2_566 ?
Eu1 O7 2.374(8) 2_566 ?
Eu1 O12 2.419(10) . ?
Eu1 O10 2.462(8) . ?
Eu1 O17 2.473(7) . ?
Eu1 O9 2.489(5) . ?
Eu1 Eu2 3.514(8) 2_566 ?
Tb1 O5 2.307(3) . ?
Tb1 O6 2.326(3) . ?
Tb1 O8 2.353(3) 2_566 ?
Tb1 O7 2.370(3) 2_566 ?
Tb1 O12 2.416(3) . ?
Tb1 O10 2.457(3) . ?
Tb1 O17 2.473(2) . ?
Tb1 O9 2.500(2) . ?
Tb1 Tb2 3.509(3) 2_566 ?
Tb1 Tb2 3.510(3) . ?
Eu2 O7 2.304(3) . ?
Eu2 O8 2.334(3) 2_566 ?
Eu2 O6 2.372(3) . ?
Eu2 O5 2.376(3) 2_566 ?
Eu2 O16 2.382(3) . ?
Eu2 O13 2.467(3) . ?
Eu2 O14 2.475(3) . ?
Eu2 O17 2.504(3) . ?
Eu2 Eu1 3.514(8) 2_566 ?
Tb2 O7 2.2915(14) . ?
Tb2 O8 2.3372(14) 2_566 ?
Tb2 O6 2.3633(14) . ?
Tb2 O5 2.3745(14) 2_566 ?
Tb2 O16 2.3885(15) . ?
Tb2 O14 2.4832(14) . ?
Tb2 O13 2.4838(15) . ?
Tb2 O17 2.4899(7) . ?
Tb2 Tb1 3.509(3) 2_566 ?
Si1 O5 1.6157(12) . ?
Si1 O1 1.6335(13) . ?
Si1 O4 1.6367(13) . ?
Si1 C1 1.8501(17) . ?
Si2 O6 1.6120(12) . ?
Si2 O1 1.6341(13) . ?
Si2 O2 1.6416(13) . ?
Si2 C7 1.8591(17) . ?
Si3 O7 1.6089(12) . ?
Si3 O2 1.6333(13) . ?
Si3 O3 1.6369(13) . ?
Si3 C13 1.8537(17) . ?
Si4 O8 1.6170(12) . ?
Si4 O4 1.6285(13) . ?
Si4 O3 1.6388(13) . ?
Si4 C19 1.8512(17) . ?
O9 N1 1.269(2) . ?
O10 N1 1.2877(19) . ?
O11 N1 1.216(2) . ?
O12 C25 1.399(5) . ?
O12 H12O 0.89(3) . ?
O12 H12A 0.9056 . ?
O13 N2 1.269(2) . ?
O14 N2 1.288(2) . ?
O15 N2 1.219(2) . ?
O16 C27 1.440(2) . ?
O16 H16O 0.89(3) . ?
O17 H17O 0.65(4) . ?
C1 C2 1.400(3) . ?
C1 C6 1.403(3) . ?
C2 C3 1.394(3) . ?
C2 H2 0.9500 . ?
C3 C4 1.390(3) . ?
C3 H3 0.9500 . ?
C4 C5 1.389(3) . ?
C4 H4 0.9500 . ?
C5 C6 1.392(3) . ?
C5 H5 0.9500 . ?
C6 H6 0.9500 . ?
C7 C8 1.395(3) . ?
C7 C12 1.400(2) . ?
C8 C9 1.395(3) . ?
C8 H8 0.9500 . ?
C9 C10 1.383(3) . ?
C9 H9 0.9500 . ?
C10 C11 1.388(3) . ?
C10 H10 0.9500 . ?
C11 C12 1.387(3) . ?
C11 H11 0.9500 . ?
C12 H12 0.9500 . ?
C13 C18 1.394(2) . ?
C13 C14 1.401(2) . ?
C14 C15 1.393(3) . ?
C14 H14 0.9500 . ?
C15 C16 1.386(3) . ?
C15 H15 0.9500 . ?
C16 C17 1.382(3) . ?
C16 H16 0.9500 . ?
C17 C18 1.392(3) . ?
C17 H17 0.9500 . ?
C18 H18 0.9500 . ?
C19 C24 1.397(2) . ?
C19 C20 1.398(3) . ?
C20 C21 1.389(3) . ?
C20 H20 0.9500 . ?
C21 C22 1.392(3) . ?
C21 H21 0.9500 . ?
C22 C23 1.383(3) . ?
C22 H22 0.9500 . ?
C23 C24 1.387(3) . ?
C23 H23 0.9500 . ?
C24 H24 0.9500 . ?
C25 C26 1.490(7) . ?
C25 H25A 0.9900 . ?
C25 H25B 0.9900 . ?
C26 H26A 0.9798 . ?
C26 H26B 0.9802 . ?
C26 H26C 0.9801 . ?
C27 C28 1.499(3) . ?
C27 H27A 0.9900 . ?
C27 H27B 0.9900 . ?
C28 H28A 0.9800 . ?
C28 H28B 0.9800 . ?
C28 H28C 0.9800 . ?
O18 C29 1.441(3) . ?
O18 H18O 0.84(3) . ?
C29 C30 1.497(3) . ?
C29 H29A 0.9900 . ?
C29 H29B 0.9900 . ?
C30 H30A 0.9800 . ?
C30 H30B 0.9800 . ?
C30 H30C 0.9800 . ?
O19 C31 1.437(3) . ?
O19 H19O 0.96(3) . ?
C31 C32 1.493(4) . ?
C31 H31A 0.9900 . ?
C31 H31B 0.9900 . ?
C32 H32A 0.9800 . ?
C32 H32B 0.9800 . ?
C32 H32C 0.9800 . ?
N3 C33 1.4408(19) . ?
N3 C39 1.460(2) . ?
N3 C35 1.538(2) . ?
N3 C37 1.563(2) . ?
C33 C34 1.519(3) . ?
C33 H33A 0.9900 . ?
C33 H33B 0.9900 . ?
C34 H34A 0.9800 . ?
C34 H34B 0.9800 . ?
C34 H34C 0.9800 . ?
C35 C36 1.524(3) . ?
C35 H35A 0.9900 . ?
C35 H35B 0.9900 . ?
C36 H36A 0.9800 . ?
C36 H36B 0.9800 . ?
C36 H36C 0.9800 . ?
C37 C38 1.525(3) . ?
C37 H37A 0.9900 . ?
C37 H37B 0.9900 . ?
C38 H38A 0.9800 . ?
C38 H38B 0.9800 . ?
C38 H38C 0.9800 . ?
C39 C40 1.519(3) . ?
C39 H39A 0.9900 . ?
C39 H39B 0.9900 . ?
C40 H40A 0.9800 . ?
C40 H40B 0.9800 . ?
C40 H40C 0.9800 . ?

loop_
_geom_hbond_atom_site_label_D
_geom_hbond_atom_site_label_H
_geom_hbond_atom_site_label_A
_geom_hbond_distance_DH
_geom_hbond_distance_HA
_geom_hbond_distance_DA
_geom_hbond_angle_DHA
_geom_hbond_site_symmetry_A
O12 H12O O19 0.89(3) 1.79(3) 2.683(3) 175(3) .
O16 H16O O18 0.89(3) 1.77(3) 2.651(2) 172(3) .
O18 H18O O10 0.84(3) 2.04(3) 2.869(2) 171(3) .
O19 H19O O14 0.96(3) 1.91(3) 2.866(2) 171(3) 2_566

loop_
_geom_torsion_atom_site_label_1
_geom_torsion_atom_site_label_2
_geom_torsion_atom_site_label_3
_geom_torsion_atom_site_label_4
_geom_torsion
_geom_torsion_site_symmetry_1
_geom_torsion_site_symmetry_2
_geom_torsion_site_symmetry_3
_geom_torsion_site_symmetry_4
_geom_torsion_publ_flag
O5 Si1 O1 Si2 -41.80(14) . . . . ?
O4 Si1 O1 Si2 77.13(13) . . . . ?
C1 Si1 O1 Si2 -166.29(12) . . . . ?
O6 Si2 O1 Si1 41.25(14) . . . . ?
O2 Si2 O1 Si1 -77.98(13) . . . . ?
C7 Si2 O1 Si1 169.11(12) . . . . ?
O7 Si3 O2 Si2 44.23(14) . . . . ?
O3 Si3 O2 Si2 -75.39(13) . . . . ?
C13 Si3 O2 Si2 168.45(12) . . . . ?
O6 Si2 O2 Si3 -40.87(14) . . . . ?
O1 Si2 O2 Si3 77.63(13) . . . . ?
C7 Si2 O2 Si3 -168.70(12) . . . . ?
O7 Si3 O3 Si4 -47.06(15) . . . . ?
O2 Si3 O3 Si4 71.75(14) . . . . ?
C13 Si3 O3 Si4 -170.71(13) . . . . ?
O8 Si4 O3 Si3 49.81(15) . . . . ?
O4 Si4 O3 Si3 -70.20(14) . . . . ?
C19 Si4 O3 Si3 175.01(13) . . . . ?
O8 Si4 O4 Si1 -46.17(15) . . . . ?
O3 Si4 O4 Si1 72.65(14) . . . . ?
C19 Si4 O4 Si1 -172.43(12) . . . . ?
O5 Si1 O4 Si4 44.22(14) . . . . ?
O1 Si1 O4 Si4 -75.60(14) . . . . ?
C1 Si1 O4 Si4 168.98(12) . . . . ?
O1 Si1 O5 Eu1 -8.2(3) . . . . ?
O4 Si1 O5 Eu1 -126.3(3) . . . . ?
C1 Si1 O5 Eu1 112.1(3) . . . . ?
O1 Si1 O5 Tb1 -8.04(13) . . . . ?
O4 Si1 O5 Tb1 -126.10(11) . . . . ?
C1 Si1 O5 Tb1 112.29(12) . . . . ?
O1 Si1 O5 Tb2 127.04(8) . . . 2_566 ?
O4 Si1 O5 Tb2 8.98(10) . . . 2_566 ?
C1 Si1 O5 Tb2 -112.63(9) . . . 2_566 ?
O1 Si1 O5 Eu2 127.39(10) . . . 2_566 ?
O4 Si1 O5 Eu2 9.34(12) . . . 2_566 ?
C1 Si1 O5 Eu2 -112.27(12) . . . 2_566 ?
O1 Si2 O6 Eu1 8.5(2) . . . . ?
O2 Si2 O6 Eu1 126.8(2) . . . . ?
C7 Si2 O6 Eu1 -112.6(2) . . . . ?
O1 Si2 O6 Tb1 8.59(12) . . . . ?
O2 Si2 O6 Tb1 126.86(11) . . . . ?
C7 Si2 O6 Tb1 -112.58(11) . . . . ?
O1 Si2 O6 Tb2 -129.68(8) . . . . ?
O2 Si2 O6 Tb2 -11.41(10) . . . . ?
C7 Si2 O6 Tb2 109.16(9) . . . . ?
O1 Si2 O6 Eu2 -130.05(11) . . . . ?
O2 Si2 O6 Eu2 -11.79(13) . . . . ?
C7 Si2 O6 Eu2 108.78(12) . . . . ?
O2 Si3 O7 Tb2 6.15(10) . . . . ?
O3 Si3 O7 Tb2 124.59(8) . . . . ?
C13 Si3 O7 Tb2 -115.54(9) . . . . ?
O2 Si3 O7 Eu2 6.48(13) . . . . ?
O3 Si3 O7 Eu2 124.93(12) . . . . ?
C13 Si3 O7 Eu2 -115.20(12) . . . . ?
O2 Si3 O7 Tb1 -127.73(11) . . . 2_566 ?
O3 Si3 O7 Tb1 -9.29(12) . . . 2_566 ?
C13 Si3 O7 Tb1 110.59(12) . . . 2_566 ?
O2 Si3 O7 Eu1 -127.8(3) . . . 2_566 ?
O3 Si3 O7 Eu1 -9.3(3) . . . 2_566 ?
C13 Si3 O7 Eu1 110.5(3) . . . 2_566 ?
O4 Si4 O8 Eu2 -6.57(13) . . . 2_566 ?
O3 Si4 O8 Eu2 -126.20(11) . . . 2_566 ?
C19 Si4 O8 Eu2 114.21(12) . . . 2_566 ?
O4 Si4 O8 Tb2 -6.13(10) . . . 2_566 ?
O3 Si4 O8 Tb2 -125.76(8) . . . 2_566 ?
C19 Si4 O8 Tb2 114.65(9) . . . 2_566 ?
O4 Si4 O8 Tb1 123.99(10) . . . 2_566 ?
O3 Si4 O8 Tb1 4.35(12) . . . 2_566 ?
C19 Si4 O8 Tb1 -115.23(11) . . . 2_566 ?
O4 Si4 O8 Eu1 123.8(2) . . . 2_566 ?
O3 Si4 O8 Eu1 4.2(2) . . . 2_566 ?
C19 Si4 O8 Eu1 -115.4(2) . . . 2_566 ?
Tb1 O9 N1 O11 -178.49(17) . . . . ?
Eu1 O9 N1 O10 1.0(3) . . . . ?
Tb1 O9 N1 O10 0.90(16) . . . . ?
Tb1 O10 N1 O11 178.48(16) . . . . ?
Eu1 O10 N1 O11 178.4(3) . . . . ?
Tb1 O10 N1 O9 -0.92(17) . . . . ?
Eu1 O10 N1 O9 -1.0(3) . . . . ?
Eu2 O13 N2 O15 179.84(17) . . . . ?
Tb2 O13 N2 O15 179.75(16) . . . . ?
Eu2 O13 N2 O14 -0.57(17) . . . . ?
Tb2 O13 N2 O14 -0.66(16) . . . . ?
Eu2 O14 N2 O15 -179.84(17) . . . . ?
Tb2 O14 N2 O15 -179.75(16) . . . . ?
Eu2 O14 N2 O13 0.57(17) . . . . ?
Tb2 O14 N2 O13 0.66(16) . . . . ?
O5 Si1 C1 C2 84.89(17) . . . . ?
O1 Si1 C1 C2 -152.81(15) . . . . ?
O4 Si1 C1 C2 -36.93(17) . . . . ?
O5 Si1 C1 C6 -92.34(15) . . . . ?
O1 Si1 C1 C6 29.96(17) . . . . ?
O4 Si1 C1 C6 145.84(14) . . . . ?
C6 C1 C2 C3 0.9(3) . . . . ?
Si1 C1 C2 C3 -176.40(18) . . . . ?
C1 C2 C3 C4 -0.2(4) . . . . ?
C2 C3 C4 C5 -0.7(4) . . . . ?
C3 C4 C5 C6 0.8(4) . . . . ?
C4 C5 C6 C1 -0.1(3) . . . . ?
C2 C1 C6 C5 -0.8(3) . . . . ?
Si1 C1 C6 C5 176.56(16) . . . . ?
O6 Si2 C7 C8 73.88(17) . . . . ?
O1 Si2 C7 C8 -48.38(17) . . . . ?
O2 Si2 C7 C8 -163.27(15) . . . . ?
O6 Si2 C7 C12 -109.79(15) . . . . ?
O1 Si2 C7 C12 127.95(14) . . . . ?
O2 Si2 C7 C12 13.06(16) . . . . ?
C12 C7 C8 C9 0.1(3) . . . . ?
Si2 C7 C8 C9 176.51(16) . . . . ?
C7 C8 C9 C10 -0.9(3) . . . . ?
C8 C9 C10 C11 0.9(3) . . . . ?
C9 C10 C11 C12 -0.2(3) . . . . ?
C10 C11 C12 C7 -0.6(3) . . . . ?
C8 C7 C12 C11 0.6(3) . . . . ?
Si2 C7 C12 C11 -175.89(16) . . . . ?
O7 Si3 C13 C18 -153.38(15) . . . . ?
O2 Si3 C13 C18 85.14(17) . . . . ?
O3 Si3 C13 C18 -31.77(18) . . . . ?
O7 Si3 C13 C14 26.99(17) . . . . ?
O2 Si3 C13 C14 -94.49(15) . . . . ?
O3 Si3 C13 C14 148.60(14) . . . . ?
C18 C13 C14 C15 -0.5(3) . . . . ?
Si3 C13 C14 C15 179.17(15) . . . . ?
C13 C14 C15 C16 -0.3(3) . . . . ?
C14 C15 C16 C17 0.4(4) . . . . ?
C15 C16 C17 C18 0.2(4) . . . . ?
C16 C17 C18 C13 -0.9(4) . . . . ?
C14 C13 C18 C17 1.1(3) . . . . ?
Si3 C13 C18 C17 -178.57(19) . . . . ?
O8 Si4 C19 C24 -99.98(16) . . . . ?
O4 Si4 C19 C24 22.76(17) . . . . ?
O3 Si4 C19 C24 139.61(15) . . . . ?
O8 Si4 C19 C20 81.88(16) . . . . ?
O4 Si4 C19 C20 -155.38(15) . . . . ?
O3 Si4 C19 C20 -38.53(17) . . . . ?
C24 C19 C20 C21 -0.2(3) . . . . ?
Si4 C19 C20 C21 178.04(17) . . . . ?
C19 C20 C21 C22 -0.2(3) . . . . ?
C20 C21 C22 C23 0.4(3) . . . . ?
C21 C22 C23 C24 -0.2(4) . . . . ?
C22 C23 C24 C19 -0.1(4) . . . . ?
C20 C19 C24 C23 0.3(3) . . . . ?
Si4 C19 C24 C23 -177.85(17) . . . . ?
Tb1 O12 C25 C26 138.7(4) . . . . ?
Eu1 O12 C25 C26 139.3(5) . . . . ?
O12 C25 C26 C26 -112.3(8) . . . 2_576 ?
Eu2 O16 C27 C28 97.2(2) . . . . ?
Tb2 O16 C27 C28 97.8(2) . . . . ?
C39 N3 C33 C34 -60.8(5) . . . . ?
C35 N3 C33 C34 64.9(5) . . . . ?
C37 N3 C33 C34 176.9(4) . . . . ?
C33 N3 C35 C36 57.1(5) . . . . ?
C39 N3 C35 C36 -172.0(5) . . . . ?
C37 N3 C35 C36 -57.9(5) . . . . ?
C33 N3 C37 C38 -170.9(5) . . . . ?
C39 N3 C37 C38 60.9(5) . . . . ?
C35 N3 C37 C38 -53.3(5) . . . . ?
C33 N3 C39 C40 -57.9(5) . . . . ?
C35 N3 C39 C40 174.9(4) . . . . ?
C37 N3 C39 C40 64.1(5) . . . . ?
